data_1007101
loop_
_publ_author_name
'Durif, A'

_publ_section_title
;
Structure cristalline des orthovanadates et orthoarseniates de baryum
et de strontium.
;
_journal_coden_ASTM ACCRA9
_journal_name_full 'Acta Crystallographica (1,1948-23,1967)'
_journal_page_first 420
_journal_page_last 421
_journal_paper_doi 10.1107/S0365110X5900127X
_journal_volume 12
_journal_year 1959
_chemical_formula_structural 'Sr3 (V O4)2'
_chemical_formula_sum 'O8 Sr3 V2'
_chemical_name_systematic 'Tristrontium vanadate'
_space_group_IT_number 166
_symmetry_cell_setting trigonal
_symmetry_Int_Tables_number 166
_symmetry_space_group_name_Hall '-P 3* 2'
_symmetry_space_group_name_H-M 'R -3 m :R'
_cell_angle_alpha 44.28
_cell_angle_beta 44.28
_cell_angle_gamma 44.28
_cell_formula_units_Z 0
_cell_length_a 7.458
_cell_length_b 7.458
_cell_length_c 7.458
_cell_volume 183.8
_cod_original_sg_symbol_H-M 'R -3 m R'
_cod_database_code 1007101

loop_
_symmetry_equiv_pos_as_xyz
x,y,z
y,x,z
y,z,x
x,z,y
z,x,y
z,y,x
-x,-y,-z
-y,-x,-z
-y,-z,-x
-x,-z,-y
-z,-x,-y
-z,-y,-x

loop_
_atom_site_label
_atom_site_fract_x
_atom_site_fract_y
_atom_site_fract_z
? ? ? ?
